data_7713540
loop_
_publ_author_name
'Roesky, Herbert W.'
'Huo, Shuai-Cong'
'Li, Yao'
'Ji, Peng-Fei'
'Zhang, De-Xiang'
'Yang, Ying'

_publ_section_title
;
 Interaction of Germanium Analogue of Organic Isonitrile with Cu(I) imide
 in Side-on Mode
;
_journal_name_full 'Dalton Transactions'
_journal_paper_doi 10.1039/D3DT02094K
_journal_year 2023
_chemical_formula_moiety 'C35 H56 Ge N4'
_chemical_formula_sum 'C35 H56 Ge N4'
_chemical_formula_weight 605.42
_space_group_crystal_system triclinic
_space_group_IT_number 2
_space_group_name_Hall '-P 1'
_space_group_name_H-M_alt 'P -1'
_atom_sites_solution_hydrogens mixed
_atom_sites_solution_primary direct
_audit_creation_date 2023-07-15
_audit_creation_method
;
Olex2 1.5
(compiled 2023.03.06 svn.rbb2c1857 for OlexSys, GUI svn.r6748)
;
_audit_update_record
;
2023-07-15 deposited with the CCDC.	2023-07-20 downloaded from the CCDC.
;
_cell_angle_alpha 108.667(13)
_cell_angle_beta 90.773(13)
_cell_angle_gamma 115.078(13)
_cell_formula_units_Z 2
_cell_length_a 11.128(3)
_cell_length_b 11.721(3)
_cell_length_c 15.731(4)
_cell_measurement_reflns_used 9696
_cell_measurement_temperature 296.15
_cell_measurement_theta_max 27.011
_cell_measurement_theta_min 2.268
_cell_volume 1733.8(8)
_computing_cell_refinement 'SAINT v8.27A (Bruker, 2012)'
_computing_data_reduction 'SAINT v8.27A (Bruker, 2012)'
_computing_molecular_graphics 'Olex2 1.5 (Dolomanov et al., 2009)'
_computing_publication_material 'Olex2 1.5 (Dolomanov et al., 2009)'
_computing_structure_refinement 'XL  (Sheldrick, 2008)'
_computing_structure_solution 'SHELXS  (Sheldrick, 2008)'
_diffrn_ambient_temperature 296.15
_diffrn_measured_fraction_theta_full 0.995
_diffrn_measured_fraction_theta_max 0.979
_diffrn_measurement_device_type 'CCD area detector'
_diffrn_measurement_method 'phi and omega scans'
_diffrn_radiation_monochromator graphite
_diffrn_radiation_type MoK\a
_diffrn_radiation_wavelength 0.71073
_diffrn_reflns_av_R_equivalents 0.0612
_diffrn_reflns_av_unetI/netI 0.0654
_diffrn_reflns_Laue_measured_fraction_full 0.995
_diffrn_reflns_Laue_measured_fraction_max 0.979
_diffrn_reflns_limit_h_max 13
_diffrn_reflns_limit_h_min -14
_diffrn_reflns_limit_k_max 15
_diffrn_reflns_limit_k_min -15
_diffrn_reflns_limit_l_max 20
_diffrn_reflns_limit_l_min -19
_diffrn_reflns_number 27349
_diffrn_reflns_point_group_measured_fraction_full 0.995
_diffrn_reflns_point_group_measured_fraction_max 0.979
_diffrn_reflns_theta_full 25.242
_diffrn_reflns_theta_max 27.395
_diffrn_reflns_theta_min 2.025
_diffrn_source_current 30.0
_diffrn_source_power 1.5
_diffrn_source_voltage 50.0
_exptl_absorpt_coefficient_mu 0.911
_exptl_absorpt_correction_T_max 0.7455
_exptl_absorpt_correction_T_min 0.4819
_exptl_absorpt_correction_type multi-scan
_exptl_absorpt_process_details
'SADABS-2012/1 (Bruker,2012) was used for absorption correction. wR2(int) was 0.1116 before and 0.0840 after correction. The Ratio of minimum to maximum transmission is 0.6464. The \l/2 correction factor is 0.0015.'
_exptl_crystal_colour colourless
_exptl_crystal_colour_primary colourless
_exptl_crystal_density_diffrn 1.160
_exptl_crystal_description block
_exptl_crystal_F_000 652
_exptl_crystal_size_max 0.173
_exptl_crystal_size_mid 0.124
_exptl_crystal_size_min 0.086
_refine_diff_density_max 0.506
_refine_diff_density_min -0.391
_refine_diff_density_rms 0.060
_refine_ls_extinction_method none
_refine_ls_goodness_of_fit_ref 1.002
_refine_ls_hydrogen_treatment mixed
_refine_ls_matrix_type full
_refine_ls_number_parameters 382
_refine_ls_number_reflns 7718
_refine_ls_number_restraints 0
_refine_ls_restrained_S_all 1.002
_refine_ls_R_factor_all 0.0636
_refine_ls_R_factor_gt 0.0416
_refine_ls_shift/su_max 0.001
_refine_ls_shift/su_mean 0.000
_refine_ls_structure_factor_coef Fsqd
_refine_ls_weighting_details 'w=1/[\s^2^(Fo^2^)+(0.0557P)^2^] where P=(Fo^2^+2Fc^2^)/3'
_refine_ls_weighting_scheme calc
_refine_ls_wR_factor_gt 0.0991
_refine_ls_wR_factor_ref 0.1073
_reflns_Friedel_coverage 0.000
_reflns_number_gt 5950
_reflns_number_total 7718
_reflns_threshold_expression 'I > 2\s(I)'
_cod_data_source_file d3dt02094k2.cif
_cod_data_source_block ArNHGeNHC
_cod_database_code 7713540
_shelx_shelxl_version_number 2019/2
_shelx_space_group_comment
;
The symmetry employed for this shelxl refinement is uniquely defined
by the following loop, which should always be used as a source of
symmetry information in preference to the above space-group names.
They are only intended as comments.
;
_olex2_refinement_description
;
1. Fixed Uiso
 At 1.2 times of:
  All C(H) groups
 At 1.5 times of:
  All C(H,H,H) groups
2.a Ternary CH refined with riding coordinates:
 C7(H7), C10(H10), C19(H19), C22(H22), C29(H29), C32(H32)
2.b Me refined with riding coordinates:
 C28(H28A,H28B,H28C)
2.c Aromatic/amide H refined with riding coordinates:
 C3(H3), C4(H4), C5(H5), C16(H16), C17(H17), C18(H18)
2.d Idealised Me refined as rotating group:
 C8(H8A,H8B,H8C), C9(H9A,H9B,H9C), C11(H11A,H11B,H11C), C12(H12A,H12B,H12C),
 C20(H20A,H20B,H20C), C21(H21A,H21B,H21C), C23(H23A,H23B,H23C), C24(H24A,H24B,
 H24C), C25(H25A,H25B,H25C), C30(H30A,H30B,H30C), C31(H31A,H31B,H31C), C33(H33A,
 H33B,H33C), C34(H34A,H34B,H34C)
;
_olex2_submission_special_instructions 'No special instructions were received'

loop_
_space_group_symop_operation_xyz
'x, y, z'
'-x, -y, -z'

loop_
_atom_site_label
_atom_site_type_symbol
_atom_site_fract_x
_atom_site_fract_y
_atom_site_fract_z
_atom_site_U_iso_or_equiv
_atom_site_adp_type
_atom_site_occupancy
_atom_site_site_symmetry_order
_atom_site_calc_flag
_atom_site_refinement_flags_posn
_atom_site_refinement_flags_adp
_atom_site_refinement_flags_occupancy
_atom_site_disorder_assembly
_atom_site_disorder_group
Ge1 Ge 0.51096(2) 0.79635(2) 0.17767(2) 0.02875(9) Uani 1 1 d . . . . .
N1 N 0.68537(19) 0.9233(2) 0.16344(14) 0.0345(5) Uani 1 1 d . . . . .
N2 N 0.5531(2) 0.8447(2) 0.30892(13) 0.0341(4) Uani 1 1 d . . . . .
N3 N 0.34053(17) 0.89488(18) 0.09716(12) 0.0318(4) Uani 1 1 d . . . . .
N4 N 0.44161(18) 1.05061(18) 0.22747(12) 0.0331(4) Uani 1 1 d . . . . .
C1 C 0.8042(2) 0.9166(2) 0.18516(15) 0.0319(5) Uani 1 1 d . . . . .
C2 C 0.9111(2) 1.0253(2) 0.25321(16) 0.0373(5) Uani 1 1 d . . . . .
C3 C 1.0247(2) 1.0116(3) 0.27406(19) 0.0488(7) Uani 1 1 d . . . . .
H3 H 1.095167 1.083050 0.318991 0.059 Uiso 1 1 calc R U . . .
C4 C 1.0363(3) 0.8958(3) 0.2304(2) 0.0543(7) Uani 1 1 d . . . . .
H4 H 1.112916 0.888492 0.246089 0.065 Uiso 1 1 calc R U . . .
C5 C 0.9342(3) 0.7920(3) 0.16383(19) 0.0495(7) Uani 1 1 d . . . . .
H5 H 0.942285 0.713652 0.134467 0.059 Uiso 1 1 calc R U . . .
C6 C 0.8179(2) 0.7988(2) 0.13803(16) 0.0379(5) Uani 1 1 d . . . . .
C7 C 0.7122(3) 0.6791(3) 0.06128(17) 0.0462(6) Uani 1 1 d . . . . .
H7 H 0.641192 0.702960 0.048807 0.055 Uiso 1 1 calc R U . . .
C8 C 0.7692(3) 0.6465(3) -0.0267(2) 0.0704(9) Uani 1 1 d . . . . .
H8A H 0.807534 0.724925 -0.043444 0.106 Uiso 1 1 calc R U . . .
H8B H 0.698170 0.573873 -0.074677 0.106 Uiso 1 1 calc R U . . .
H8C H 0.837676 0.620363 -0.017043 0.106 Uiso 1 1 calc R U . . .
C9 C 0.6477(3) 0.5549(3) 0.0875(2) 0.0642(8) Uani 1 1 d . . . . .
H9A H 0.716080 0.533063 0.104663 0.096 Uiso 1 1 calc R U . . .
H9B H 0.583810 0.480269 0.036580 0.096 Uiso 1 1 calc R U . . .
H9C H 0.602363 0.573003 0.137932 0.096 Uiso 1 1 calc R U . . .
C10 C 0.9062(3) 1.1581(2) 0.30132(18) 0.0468(6) Uani 1 1 d . . . . .
H10 H 0.812134 1.136318 0.307035 0.056 Uiso 1 1 calc R U . . .
C11 C 0.9893(3) 1.2383(3) 0.3968(2) 0.0725(9) Uani 1 1 d . . . . .
H11A H 0.961015 1.183353 0.433658 0.109 Uiso 1 1 calc R U . . .
H11B H 0.976404 1.317368 0.423406 0.109 Uiso 1 1 calc R U . . .
H11C H 1.082903 1.264619 0.393554 0.109 Uiso 1 1 calc R U . . .
C12 C 0.9476(3) 1.2454(3) 0.2432(2) 0.0710(9) Uani 1 1 d . . . . .
H12A H 0.935374 1.324598 0.271174 0.107 Uiso 1 1 calc R U . . .
H12B H 0.892862 1.195161 0.183666 0.107 Uiso 1 1 calc R U . . .
H12C H 1.040565 1.271457 0.237941 0.107 Uiso 1 1 calc R U . . .
C13 C 0.5827(2) 0.6847(2) 0.36804(15) 0.0342(5) Uani 1 1 d . . . . .
C14 C 0.5006(2) 0.7363(2) 0.34158(14) 0.0316(5) Uani 1 1 d . . . . .
C15 C 0.3632(2) 0.6776(2) 0.34650(16) 0.0363(5) Uani 1 1 d . . . . .
C16 C 0.3098(3) 0.5701(3) 0.37815(17) 0.0444(6) Uani 1 1 d . . . . .
H16 H 0.218089 0.529964 0.379907 0.053 Uiso 1 1 calc R U . . .
C17 C 0.3916(3) 0.5232(3) 0.40677(17) 0.0466(6) Uani 1 1 d . . . . .
H17 H 0.356058 0.453829 0.429580 0.056 Uiso 1 1 calc R U . . .
C18 C 0.5246(3) 0.5796(3) 0.40123(16) 0.0431(6) Uani 1 1 d . . . . .
H18 H 0.578983 0.546989 0.420210 0.052 Uiso 1 1 calc R U . . .
C19 C 0.7307(2) 0.7437(3) 0.36262(18) 0.0441(6) Uani 1 1 d . . . . .
H19 H 0.740467 0.770862 0.309299 0.053 Uiso 1 1 calc R U . . .
C20 C 0.8118(3) 0.8710(3) 0.4454(2) 0.0697(9) Uani 1 1 d . . . . .
H20A H 0.776363 0.934404 0.450971 0.105 Uiso 1 1 calc R U . . .
H20B H 0.904357 0.910521 0.438082 0.105 Uiso 1 1 calc R U . . .
H20C H 0.805708 0.848487 0.499203 0.105 Uiso 1 1 calc R U . . .
C21 C 0.7902(3) 0.6439(4) 0.3487(2) 0.0741(10) Uani 1 1 d . . . . .
H21A H 0.792083 0.622864 0.402735 0.111 Uiso 1 1 calc R U . . .
H21B H 0.880152 0.683720 0.336699 0.111 Uiso 1 1 calc R U . . .
H21C H 0.735516 0.562763 0.298058 0.111 Uiso 1 1 calc R U . . .
C22 C 0.2700(2) 0.7296(3) 0.32085(18) 0.0433(6) Uani 1 1 d . . . . .
H22 H 0.324140 0.807737 0.304208 0.052 Uiso 1 1 calc R U . . .
C23 C 0.1619(3) 0.6239(3) 0.2388(2) 0.0699(9) Uani 1 1 d . . . . .
H23A H 0.203782 0.595766 0.188737 0.105 Uiso 1 1 calc R U . . .
H23B H 0.108287 0.661938 0.221897 0.105 Uiso 1 1 calc R U . . .
H23C H 0.105310 0.547456 0.254148 0.105 Uiso 1 1 calc R U . . .
C24 C 0.2061(3) 0.7766(4) 0.4013(2) 0.0745(10) Uani 1 1 d . . . . .
H24A H 0.149371 0.700897 0.417322 0.112 Uiso 1 1 calc R U . . .
H24B H 0.153026 0.815422 0.384853 0.112 Uiso 1 1 calc R U . . .
H24C H 0.275508 0.842990 0.452353 0.112 Uiso 1 1 calc R U . . .
C25 C 0.3566(3) 1.2235(3) 0.2283(2) 0.0646(8) Uani 1 1 d . . . . .
H25A H 0.439941 1.296391 0.227911 0.097 Uiso 1 1 calc R U . . .
H25B H 0.341475 1.236687 0.289919 0.097 Uiso 1 1 calc R U . . .
H25C H 0.283953 1.221327 0.193203 0.097 Uiso 1 1 calc R U . . .
C26 C 0.3637(2) 1.0922(2) 0.18759(17) 0.0386(6) Uani 1 1 d . . . . .
C27 C 0.3000(2) 0.9950(3) 0.10621(17) 0.0387(6) Uani 1 1 d . . . . .
C28 C 0.2025(3) 0.9918(3) 0.0380(2) 0.0615(8) Uani 1 1 d . . . . .
H28A H 0.172490 0.910057 -0.014241 0.092 Uiso 1 1 calc R U . . .
H28B H 0.126573 0.995104 0.064845 0.092 Uiso 1 1 calc R U . . .
H28C H 0.245988 1.068134 0.019562 0.092 Uiso 1 1 calc R U . . .
C29 C 0.3028(2) 0.7698(2) 0.01620(15) 0.0377(5) Uani 1 1 d . . . . .
H29 H 0.342378 0.718613 0.033957 0.045 Uiso 1 1 calc R U . . .
C30 C 0.3676(3) 0.8022(3) -0.06172(19) 0.0678(9) Uani 1 1 d . . . . .
H30A H 0.336835 0.857945 -0.079217 0.102 Uiso 1 1 calc R U . . .
H30B H 0.343687 0.720007 -0.112487 0.102 Uiso 1 1 calc R U . . .
H30C H 0.463727 0.849455 -0.043245 0.102 Uiso 1 1 calc R U . . .
C31 C 0.1531(3) 0.6799(3) -0.0082(2) 0.0633(8) Uani 1 1 d . . . . .
H31A H 0.118722 0.665853 0.045189 0.095 Uiso 1 1 calc R U . . .
H31B H 0.135305 0.594660 -0.053699 0.095 Uiso 1 1 calc R U . . .
H31C H 0.109858 0.722016 -0.031477 0.095 Uiso 1 1 calc R U . . .
C32 C 0.5243(3) 1.1207(2) 0.31956(16) 0.0414(6) Uani 1 1 d . . . . .
H32 H 0.568431 1.066687 0.326626 0.050 Uiso 1 1 calc R U . . .
C33 C 0.6354(3) 1.2595(3) 0.3309(2) 0.0598(8) Uani 1 1 d . . . . .
H33A H 0.682929 1.252468 0.280501 0.090 Uiso 1 1 calc R U . . .
H33B H 0.696840 1.294535 0.386669 0.090 Uiso 1 1 calc R U . . .
H33C H 0.596471 1.319150 0.332641 0.090 Uiso 1 1 calc R U . . .
C34 C 0.4383(3) 1.1269(3) 0.39316(19) 0.0680(9) Uani 1 1 d . . . . .
H34A H 0.408536 1.193880 0.396888 0.102 Uiso 1 1 calc R U . . .
H34B H 0.490491 1.150324 0.450641 0.102 Uiso 1 1 calc R U . . .
H34C H 0.361537 1.040453 0.378586 0.102 Uiso 1 1 calc R U . . .
C35 C 0.4286(2) 0.9295(2) 0.17142(14) 0.0288(5) Uani 1 1 d . . . . .
H1 H 0.688(2) 0.991(2) 0.1846(15) 0.025(7) Uiso 1 1 d . . . . .
H2 H 0.634(3) 0.886(3) 0.3251(18) 0.049(8) Uiso 1 1 d . . . . .

loop_
_atom_site_aniso_label
_atom_site_aniso_U_11
_atom_site_aniso_U_22
_atom_site_aniso_U_33
_atom_site_aniso_U_23
_atom_site_aniso_U_13
_atom_site_aniso_U_12
Ge1 0.02739(13) 0.02735(14) 0.03128(14) 0.00925(10) 0.00245(9) 0.01318(10)
N1 0.0310(11) 0.0330(12) 0.0421(12) 0.0132(10) 0.0069(9) 0.0170(10)
N2 0.0305(11) 0.0331(11) 0.0369(11) 0.0170(9) 0.0010(9) 0.0097(9)
N3 0.0307(10) 0.0364(11) 0.0303(10) 0.0113(8) 0.0056(8) 0.0177(9)
N4 0.0377(11) 0.0324(11) 0.0311(10) 0.0095(8) 0.0080(8) 0.0190(9)
C1 0.0259(11) 0.0357(13) 0.0341(12) 0.0169(10) 0.0071(9) 0.0108(10)
C2 0.0309(12) 0.0386(14) 0.0372(13) 0.0153(11) 0.0067(10) 0.0099(11)
C3 0.0281(13) 0.0520(17) 0.0561(17) 0.0197(14) -0.0021(11) 0.0092(12)
C4 0.0325(14) 0.066(2) 0.0674(19) 0.0258(16) 0.0048(13) 0.0243(14)
C5 0.0415(15) 0.0530(17) 0.0600(17) 0.0179(14) 0.0087(13) 0.0284(14)
C6 0.0307(12) 0.0443(14) 0.0406(14) 0.0147(11) 0.0095(10) 0.0190(11)
C7 0.0422(15) 0.0464(15) 0.0479(15) 0.0046(12) 0.0026(12) 0.0272(13)
C8 0.074(2) 0.084(2) 0.0511(18) 0.0032(16) 0.0090(16) 0.049(2)
C9 0.0507(17) 0.0468(17) 0.082(2) 0.0071(16) -0.0013(15) 0.0223(15)
C10 0.0387(14) 0.0368(14) 0.0514(16) 0.0110(12) 0.0005(12) 0.0087(12)
C11 0.078(2) 0.061(2) 0.0547(19) 0.0050(16) 0.0015(16) 0.0217(18)
C12 0.078(2) 0.0464(18) 0.079(2) 0.0261(17) 0.0031(18) 0.0169(17)
C13 0.0426(13) 0.0343(13) 0.0269(12) 0.0101(10) 0.0034(10) 0.0191(11)
C14 0.0385(13) 0.0290(12) 0.0258(11) 0.0095(9) 0.0036(10) 0.0143(11)
C15 0.0391(13) 0.0371(13) 0.0347(13) 0.0157(11) 0.0062(10) 0.0170(11)
C16 0.0426(14) 0.0421(15) 0.0463(15) 0.0217(12) 0.0115(12) 0.0130(12)
C17 0.0599(18) 0.0378(15) 0.0456(15) 0.0251(13) 0.0113(13) 0.0178(14)
C18 0.0556(16) 0.0450(15) 0.0376(14) 0.0188(12) 0.0024(12) 0.0280(13)
C19 0.0423(14) 0.0499(16) 0.0452(15) 0.0198(12) 0.0013(11) 0.0238(13)
C20 0.0481(18) 0.071(2) 0.066(2) 0.0165(17) -0.0099(15) 0.0123(17)
C21 0.061(2) 0.092(3) 0.101(3) 0.053(2) 0.0249(18) 0.051(2)
C22 0.0379(14) 0.0465(15) 0.0546(16) 0.0266(13) 0.0138(12) 0.0210(13)
C23 0.0570(19) 0.070(2) 0.081(2) 0.0287(18) -0.0107(16) 0.0269(17)
C24 0.083(2) 0.094(3) 0.082(2) 0.046(2) 0.040(2) 0.061(2)
C25 0.076(2) 0.0535(18) 0.082(2) 0.0223(17) 0.0183(17) 0.0463(18)
C26 0.0386(13) 0.0397(14) 0.0474(15) 0.0194(12) 0.0150(11) 0.0235(12)
C27 0.0385(13) 0.0479(15) 0.0432(14) 0.0216(12) 0.0110(11) 0.0277(12)
C28 0.066(2) 0.078(2) 0.0627(19) 0.0295(17) 0.0030(15) 0.0487(18)
C29 0.0371(13) 0.0439(14) 0.0297(12) 0.0068(11) 0.0013(10) 0.0211(12)
C30 0.084(2) 0.063(2) 0.0456(18) 0.0140(15) 0.0272(16) 0.0273(19)
C31 0.0461(17) 0.0569(19) 0.065(2) 0.0087(15) 0.0027(14) 0.0134(15)
C32 0.0514(15) 0.0344(13) 0.0333(13) 0.0053(11) 0.0023(11) 0.0200(12)
C33 0.0562(18) 0.0398(16) 0.067(2) 0.0056(14) -0.0013(15) 0.0175(14)
C34 0.088(2) 0.062(2) 0.0377(16) 0.0062(14) 0.0158(15) 0.0273(19)
C35 0.0278(11) 0.0312(12) 0.0258(11) 0.0096(9) 0.0053(9) 0.0124(10)

loop_
_atom_type_symbol
_atom_type_description
_atom_type_scat_dispersion_real
_atom_type_scat_dispersion_imag
_atom_type_scat_source
C C 0.0033 0.0016 'International Tables Vol C Tables 4.2.6.8 and 6.1.1.4'
H H 0.0000 0.0000 'International Tables Vol C Tables 4.2.6.8 and 6.1.1.4'
Ge Ge 0.1547 1.8001 'International Tables Vol C Tables 4.2.6.8 and 6.1.1.4'
N N 0.0061 0.0033 'International Tables Vol C Tables 4.2.6.8 and 6.1.1.4'

loop_
_geom_angle_atom_site_label_1
_geom_angle_atom_site_label_2
_geom_angle_atom_site_label_3
_geom_angle
_geom_angle_site_symmetry_1
_geom_angle_site_symmetry_3
_geom_angle_publ_flag
N1 Ge1 C35 89.75(8) . . ?
N2 Ge1 N1 97.04(9) . . ?
N2 Ge1 C35 101.40(8) . . ?
Ge1 N1 H1 105.5(18) . . ?
C1 N1 Ge1 121.56(15) . . ?
C1 N1 H1 114.5(18) . . ?
Ge1 N2 H2 109.1(19) . . ?
C14 N2 Ge1 116.13(15) . . ?
C14 N2 H2 109.7(19) . . ?
C27 N3 C29 126.87(18) . . ?
C35 N3 C27 110.58(18) . . ?
C35 N3 C29 122.43(18) . . ?
C26 N4 C32 126.95(19) . . ?
C35 N4 C26 110.71(19) . . ?
C35 N4 C32 122.28(17) . . ?
N1 C1 C2 121.3(2) . . ?
N1 C1 C6 119.6(2) . . ?
C2 C1 C6 119.06(19) . . ?
C1 C2 C10 121.4(2) . . ?
C3 C2 C1 118.9(2) . . ?
C3 C2 C10 119.7(2) . . ?
C2 C3 H3 119.0 . . ?
C4 C3 C2 122.0(2) . . ?
C4 C3 H3 119.0 . . ?
C3 C4 H4 120.5 . . ?
C5 C4 C3 119.0(2) . . ?
C5 C4 H4 120.5 . . ?
C4 C5 H5 118.8 . . ?
C4 C5 C6 122.4(2) . . ?
C6 C5 H5 118.8 . . ?
C1 C6 C7 123.44(19) . . ?
C5 C6 C1 118.5(2) . . ?
C5 C6 C7 118.1(2) . . ?
C6 C7 H7 107.5 . . ?
C6 C7 C8 112.0(2) . . ?
C6 C7 C9 111.8(2) . . ?
C8 C7 H7 107.5 . . ?
C9 C7 H7 107.5 . . ?
C9 C7 C8 110.3(2) . . ?
C7 C8 H8A 109.5 . . ?
C7 C8 H8B 109.5 . . ?
C7 C8 H8C 109.5 . . ?
H8A C8 H8B 109.5 . . ?
H8A C8 H8C 109.5 . . ?
H8B C8 H8C 109.5 . . ?
C7 C9 H9A 109.5 . . ?
C7 C9 H9B 109.5 . . ?
C7 C9 H9C 109.5 . . ?
H9A C9 H9B 109.5 . . ?
H9A C9 H9C 109.5 . . ?
H9B C9 H9C 109.5 . . ?
C2 C10 H10 107.2 . . ?
C11 C10 C2 114.9(2) . . ?
C11 C10 H10 107.2 . . ?
C12 C10 C2 110.2(2) . . ?
C12 C10 H10 107.2 . . ?
C12 C10 C11 109.9(2) . . ?
C10 C11 H11A 109.5 . . ?
C10 C11 H11B 109.5 . . ?
C10 C11 H11C 109.5 . . ?
H11A C11 H11B 109.5 . . ?
H11A C11 H11C 109.5 . . ?
H11B C11 H11C 109.5 . . ?
C10 C12 H12A 109.5 . . ?
C10 C12 H12B 109.5 . . ?
C10 C12 H12C 109.5 . . ?
H12A C12 H12B 109.5 . . ?
H12A C12 H12C 109.5 . . ?
H12B C12 H12C 109.5 . . ?
C14 C13 C19 120.7(2) . . ?
C18 C13 C14 118.6(2) . . ?
C18 C13 C19 120.6(2) . . ?
C13 C14 N2 121.8(2) . . ?
C15 C14 N2 119.17(19) . . ?
C15 C14 C13 119.0(2) . . ?
C14 C15 C22 121.8(2) . . ?
C16 C15 C14 119.9(2) . . ?
C16 C15 C22 118.3(2) . . ?
C15 C16 H16 119.6 . . ?
C17 C16 C15 120.7(2) . . ?
C17 C16 H16 119.6 . . ?
C16 C17 H17 120.4 . . ?
C18 C17 C16 119.3(2) . . ?
C18 C17 H17 120.4 . . ?
C13 C18 H18 118.8 . . ?
C17 C18 C13 122.4(2) . . ?
C17 C18 H18 118.8 . . ?
C13 C19 H19 106.9 . . ?
C13 C19 C20 111.1(2) . . ?
C13 C19 C21 114.1(2) . . ?
C20 C19 H19 106.9 . . ?
C20 C19 C21 110.6(2) . . ?
C21 C19 H19 106.9 . . ?
C19 C20 H20A 109.5 . . ?
C19 C20 H20B 109.5 . . ?
C19 C20 H20C 109.5 . . ?
H20A C20 H20B 109.5 . . ?
H20A C20 H20C 109.5 . . ?
H20B C20 H20C 109.5 . . ?
C19 C21 H21A 109.5 . . ?
C19 C21 H21B 109.5 . . ?
C19 C21 H21C 109.5 . . ?
H21A C21 H21B 109.5 . . ?
H21A C21 H21C 109.5 . . ?
H21B C21 H21C 109.5 . . ?
C15 C22 H22 107.9 . . ?
C15 C22 C23 111.6(2) . . ?
C15 C22 C24 111.0(2) . . ?
C23 C22 H22 107.9 . . ?
C23 C22 C24 110.5(2) . . ?
C24 C22 H22 107.9 . . ?
C22 C23 H23A 109.5 . . ?
C22 C23 H23B 109.5 . . ?
C22 C23 H23C 109.5 . . ?
H23A C23 H23B 109.5 . . ?
H23A C23 H23C 109.5 . . ?
H23B C23 H23C 109.5 . . ?
C22 C24 H24A 109.5 . . ?
C22 C24 H24B 109.5 . . ?
C22 C24 H24C 109.5 . . ?
H24A C24 H24B 109.5 . . ?
H24A C24 H24C 109.5 . . ?
H24B C24 H24C 109.5 . . ?
H25A C25 H25B 109.5 . . ?
H25A C25 H25C 109.5 . . ?
H25B C25 H25C 109.5 . . ?
C26 C25 H25A 109.5 . . ?
C26 C25 H25B 109.5 . . ?
C26 C25 H25C 109.5 . . ?
N4 C26 C25 125.7(2) . . ?
C27 C26 N4 106.9(2) . . ?
C27 C26 C25 127.5(2) . . ?
N3 C27 C28 126.0(2) . . ?
C26 C27 N3 106.76(19) . . ?
C26 C27 C28 127.3(2) . . ?
C27 C28 H28A 109.5 . . ?
C27 C28 H28B 109.5 . . ?
C27 C28 H28C 109.5 . . ?
H28A C28 H28B 109.5 . . ?
H28A C28 H28C 109.5 . . ?
H28B C28 H28C 109.5 . . ?
N3 C29 H29 106.0 . . ?
N3 C29 C30 111.0(2) . . ?
N3 C29 C31 112.8(2) . . ?
C30 C29 H29 106.0 . . ?
C30 C29 C31 114.3(2) . . ?
C31 C29 H29 106.0 . . ?
C29 C30 H30A 109.5 . . ?
C29 C30 H30B 109.5 . . ?
C29 C30 H30C 109.5 . . ?
H30A C30 H30B 109.5 . . ?
H30A C30 H30C 109.5 . . ?
H30B C30 H30C 109.5 . . ?
C29 C31 H31A 109.5 . . ?
C29 C31 H31B 109.5 . . ?
C29 C31 H31C 109.5 . . ?
H31A C31 H31B 109.5 . . ?
H31A C31 H31C 109.5 . . ?
H31B C31 H31C 109.5 . . ?
N4 C32 H32 107.0 . . ?
N4 C32 C33 111.9(2) . . ?
N4 C32 C34 111.7(2) . . ?
C33 C32 H32 107.0 . . ?
C34 C32 H32 107.0 . . ?
C34 C32 C33 111.9(2) . . ?
C32 C33 H33A 109.5 . . ?
C32 C33 H33B 109.5 . . ?
C32 C33 H33C 109.5 . . ?
H33A C33 H33B 109.5 . . ?
H33A C33 H33C 109.5 . . ?
H33B C33 H33C 109.5 . . ?
C32 C34 H34A 109.5 . . ?
C32 C34 H34B 109.5 . . ?
C32 C34 H34C 109.5 . . ?
H34A C34 H34B 109.5 . . ?
H34A C34 H34C 109.5 . . ?
H34B C34 H34C 109.5 . . ?
N3 C35 Ge1 119.53(15) . . ?
N3 C35 N4 105.07(17) . . ?
N4 C35 Ge1 135.40(15) . . ?

loop_
_geom_bond_atom_site_label_1
_geom_bond_atom_site_label_2
_geom_bond_distance
_geom_bond_site_symmetry_2
_geom_bond_publ_flag
Ge1 N1 1.951(2) . ?
Ge1 N2 1.950(2) . ?
Ge1 C35 2.144(2) . ?
N1 C1 1.401(3) . ?
N1 H1 0.74(2) . ?
N2 C14 1.420(3) . ?
N2 H2 0.81(3) . ?
N3 C27 1.394(3) . ?
N3 C29 1.488(3) . ?
N3 C35 1.348(3) . ?
N4 C26 1.386(3) . ?
N4 C32 1.477(3) . ?
N4 C35 1.354(3) . ?
C1 C2 1.412(3) . ?
C1 C6 1.416(3) . ?
C2 C3 1.388(3) . ?
C2 C10 1.523(3) . ?
C3 H3 0.9300 . ?
C3 C4 1.373(4) . ?
C4 H4 0.9300 . ?
C4 C5 1.360(4) . ?
C5 H5 0.9300 . ?
C5 C6 1.393(3) . ?
C6 C7 1.512(3) . ?
C7 H7 0.9800 . ?
C7 C8 1.534(4) . ?
C7 C9 1.520(4) . ?
C8 H8A 0.9600 . ?
C8 H8B 0.9600 . ?
C8 H8C 0.9600 . ?
C9 H9A 0.9600 . ?
C9 H9B 0.9600 . ?
C9 H9C 0.9600 . ?
C10 H10 0.9800 . ?
C10 C11 1.522(4) . ?
C10 C12 1.518(4) . ?
C11 H11A 0.9600 . ?
C11 H11B 0.9600 . ?
C11 H11C 0.9600 . ?
C12 H12A 0.9600 . ?
C12 H12B 0.9600 . ?
C12 H12C 0.9600 . ?
C13 C14 1.412(3) . ?
C13 C18 1.398(3) . ?
C13 C19 1.508(3) . ?
C14 C15 1.401(3) . ?
C15 C16 1.401(3) . ?
C15 C22 1.514(3) . ?
C16 H16 0.9300 . ?
C16 C17 1.381(3) . ?
C17 H17 0.9300 . ?
C17 C18 1.359(3) . ?
C18 H18 0.9300 . ?
C19 H19 0.9800 . ?
C19 C20 1.523(4) . ?
C19 C21 1.533(4) . ?
C20 H20A 0.9600 . ?
C20 H20B 0.9600 . ?
C20 H20C 0.9600 . ?
C21 H21A 0.9600 . ?
C21 H21B 0.9600 . ?
C21 H21C 0.9600 . ?
C22 H22 0.9800 . ?
C22 C23 1.523(4) . ?
C22 C24 1.523(4) . ?
C23 H23A 0.9600 . ?
C23 H23B 0.9600 . ?
C23 H23C 0.9600 . ?
C24 H24A 0.9600 . ?
C24 H24B 0.9600 . ?
C24 H24C 0.9600 . ?
C25 H25A 0.9600 . ?
C25 H25B 0.9600 . ?
C25 H25C 0.9600 . ?
C25 C26 1.503(3) . ?
C26 C27 1.341(3) . ?
C27 C28 1.496(3) . ?
C28 H28A 0.9600 . ?
C28 H28B 0.9600 . ?
C28 H28C 0.9600 . ?
C29 H29 0.9800 . ?
C29 C30 1.502(4) . ?
C29 C31 1.506(3) . ?
C30 H30A 0.9600 . ?
C30 H30B 0.9600 . ?
C30 H30C 0.9600 . ?
C31 H31A 0.9600 . ?
C31 H31B 0.9600 . ?
C31 H31C 0.9600 . ?
C32 H32 0.9800 . ?
C32 C33 1.520(4) . ?
C32 C34 1.515(4) . ?
C33 H33A 0.9600 . ?
C33 H33B 0.9600 . ?
C33 H33C 0.9600 . ?
C34 H34A 0.9600 . ?
C34 H34B 0.9600 . ?
C34 H34C 0.9600 . ?

loop_
_geom_torsion_atom_site_label_1
_geom_torsion_atom_site_label_2
_geom_torsion_atom_site_label_3
_geom_torsion_atom_site_label_4
_geom_torsion
_geom_torsion_site_symmetry_1
_geom_torsion_site_symmetry_2
_geom_torsion_site_symmetry_3
_geom_torsion_site_symmetry_4
_geom_torsion_publ_flag
Ge1 N1 C1 C2 -119.1(2) . . . . ?
Ge1 N1 C1 C6 61.0(3) . . . . ?
Ge1 N2 C14 C13 103.9(2) . . . . ?
Ge1 N2 C14 C15 -75.2(2) . . . . ?
N1 C1 C2 C3 177.9(2) . . . . ?
N1 C1 C2 C10 -4.4(3) . . . . ?
N1 C1 C6 C5 -177.0(2) . . . . ?
N1 C1 C6 C7 2.7(3) . . . . ?
N2 C14 C15 C16 179.7(2) . . . . ?
N2 C14 C15 C22 -2.1(3) . . . . ?
N4 C26 C27 N3 -0.3(3) . . . . ?
N4 C26 C27 C28 178.9(2) . . . . ?
C1 C2 C3 C4 0.2(4) . . . . ?
C1 C2 C10 C11 153.5(2) . . . . ?
C1 C2 C10 C12 -81.7(3) . . . . ?
C1 C6 C7 C8 122.5(3) . . . . ?
C1 C6 C7 C9 -113.2(3) . . . . ?
C2 C1 C6 C5 3.1(3) . . . . ?
C2 C1 C6 C7 -177.3(2) . . . . ?
C2 C3 C4 C5 0.9(4) . . . . ?
C3 C2 C10 C11 -28.8(4) . . . . ?
C3 C2 C10 C12 96.0(3) . . . . ?
C3 C4 C5 C6 0.1(4) . . . . ?
C4 C5 C6 C1 -2.1(4) . . . . ?
C4 C5 C6 C7 178.2(3) . . . . ?
C5 C6 C7 C8 -57.8(3) . . . . ?
C5 C6 C7 C9 66.5(3) . . . . ?
C6 C1 C2 C3 -2.2(3) . . . . ?
C6 C1 C2 C10 175.6(2) . . . . ?
C10 C2 C3 C4 -177.6(2) . . . . ?
C13 C14 C15 C16 0.6(3) . . . . ?
C13 C14 C15 C22 178.8(2) . . . . ?
C14 C13 C18 C17 1.7(4) . . . . ?
C14 C13 C19 C20 81.8(3) . . . . ?
C14 C13 C19 C21 -152.4(2) . . . . ?
C14 C15 C16 C17 1.6(4) . . . . ?
C14 C15 C22 C23 116.3(3) . . . . ?
C14 C15 C22 C24 -119.9(3) . . . . ?
C15 C16 C17 C18 -2.1(4) . . . . ?
C16 C15 C22 C23 -65.4(3) . . . . ?
C16 C15 C22 C24 58.4(3) . . . . ?
C16 C17 C18 C13 0.5(4) . . . . ?
C18 C13 C14 N2 178.8(2) . . . . ?
C18 C13 C14 C15 -2.2(3) . . . . ?
C18 C13 C19 C20 -96.8(3) . . . . ?
C18 C13 C19 C21 29.0(3) . . . . ?
C19 C13 C14 N2 0.1(3) . . . . ?
C19 C13 C14 C15 179.2(2) . . . . ?
C19 C13 C18 C17 -179.7(2) . . . . ?
C22 C15 C16 C17 -176.7(2) . . . . ?
C25 C26 C27 N3 178.3(2) . . . . ?
C25 C26 C27 C28 -2.5(5) . . . . ?
C26 N4 C32 C33 -61.8(3) . . . . ?
C26 N4 C32 C34 64.6(3) . . . . ?
C26 N4 C35 Ge1 179.44(17) . . . . ?
C26 N4 C35 N3 -1.0(2) . . . . ?
C27 N3 C29 C30 69.6(3) . . . . ?
C27 N3 C29 C31 -60.2(3) . . . . ?
C27 N3 C35 Ge1 -179.54(14) . . . . ?
C27 N3 C35 N4 0.9(2) . . . . ?
C29 N3 C27 C26 -176.4(2) . . . . ?
C29 N3 C27 C28 4.3(4) . . . . ?
C29 N3 C35 Ge1 -3.3(3) . . . . ?
C29 N3 C35 N4 177.12(19) . . . . ?
C32 N4 C26 C25 4.9(4) . . . . ?
C32 N4 C26 C27 -176.4(2) . . . . ?
C32 N4 C35 Ge1 -3.1(3) . . . . ?
C32 N4 C35 N3 176.40(19) . . . . ?
C35 N3 C27 C26 -0.4(3) . . . . ?
C35 N3 C27 C28 -179.6(2) . . . . ?
C35 N3 C29 C30 -106.0(3) . . . . ?
C35 N3 C29 C31 124.1(2) . . . . ?
C35 N4 C26 C25 -177.8(2) . . . . ?
C35 N4 C26 C27 0.9(3) . . . . ?
C35 N4 C32 C33 121.2(2) . . . . ?
C35 N4 C32 C34 -112.4(2) . . . . ?
